data_4114167
loop_
_publ_author_name
'Sergey V. Lindeman'
'J\"urgen Hecht'
'Jay K. Kochi'

_publ_section_title
;
 The Charge-Transfer Motif in Crystal Engineering. Self-Assembly of
 Acentric (Diamondoid) Networks from Halide Salts and Carbon Tetrabromide
 as Electron-Donor/Acceptor Synthons
;
_journal_name_full 'Journal of the American Chemical Society'
_journal_page_first 11597
_journal_page_last 11606
_journal_paper_doi 10.1021/ja030299w
_journal_volume 125
_journal_year 2003
_chemical_formula_moiety '(C8 H20 N)^+^ I^-^ (C Br4)'
_chemical_formula_sum 'C9 H20 Br4 I N'
_chemical_formula_weight 588.80
_chemical_name_systematic
; 
 Tetraethylammoniumiodide Carbon Tetrabromide
 Molecular Complex 1 : 1 
;
_space_group_IT_number 82
_symmetry_cell_setting tetragonal
_symmetry_space_group_name_Hall 'I -4'
_symmetry_space_group_name_H-M 'I -4'
_atom_sites_solution_hydrogens geom
_atom_sites_solution_primary direct
_atom_sites_solution_secondary difmap
_audit_creation_method SHELXL
_cell_angle_alpha 90.00
_cell_angle_beta 90.00
_cell_angle_gamma 90.00
_cell_formula_units_Z 2
_cell_length_a 8.28590(10)
_cell_length_b 8.28590(10)
_cell_length_c 12.91940(10)
_cell_measurement_reflns_used 4358
_cell_measurement_temperature 123(2)
_cell_measurement_theta_max 36.2
_cell_measurement_theta_min 2.9
_cell_volume 886.996(17)
_computing_cell_refinement 'SAINT V4.050 (Siemens, 1989-95)'
_computing_data_collection 'SMART V4.050 (Siemens, 1989-95)'
_computing_data_reduction 'SAINT & SADABS (Sheldrick, 1996)'
_computing_molecular_graphics 'XP V5.06 (Siemens, 1996)'
_computing_publication_material 'SHELXL-93 & XCIF V5.05 (Siemens, 1996)'
_computing_structure_refinement 'SHELXL-93 (Sheldrick, 1993)'
_computing_structure_solution 'SHELXS-86 (Sheldrick, 1990)'
_diffrn_ambient_temperature 123(2)
_diffrn_measurement_device 'Siemens SMART'
_diffrn_measurement_method
;
 \w-scan, frame range 0.3 deg, hemisphere
;
_diffrn_radiation_monochromator graphite
_diffrn_radiation_source 'normal-focus sealed tube'
_diffrn_radiation_type MoK\a
_diffrn_radiation_wavelength 0.71073
_diffrn_reflns_av_R_equivalents 0.0314
_diffrn_reflns_av_sigmaI/netI 0.0357
_diffrn_reflns_limit_h_max 13
_diffrn_reflns_limit_h_min -13
_diffrn_reflns_limit_k_max 13
_diffrn_reflns_limit_k_min 0
_diffrn_reflns_limit_l_max 20
_diffrn_reflns_limit_l_min 0
_diffrn_reflns_number 5723
_diffrn_reflns_theta_max 36.18
_diffrn_reflns_theta_min 2.92
_diffrn_standards_decay_% 0.03
_diffrn_standards_number 160
_exptl_absorpt_coefficient_mu 10.793
_exptl_absorpt_correction_T_max 0.166
_exptl_absorpt_correction_T_min 0.100
_exptl_absorpt_correction_type 'empirical (SADABS procedure)'
_exptl_crystal_colour colorless
_exptl_crystal_density_diffrn 2.205
_exptl_crystal_density_method none
_exptl_crystal_description prism
_exptl_crystal_F_000 548
_exptl_crystal_size_max 0.20
_exptl_crystal_size_mid 0.20
_exptl_crystal_size_min 0.10
_refine_diff_density_max 1.356
_refine_diff_density_min -2.741
_refine_diff_density_rms 0.201
_refine_ls_abs_structure_details 'Flack H D (1983), Acta Cryst. A39, 876-881'
_refine_ls_abs_structure_Flack 0.15(2)
_refine_ls_extinction_method none
_refine_ls_goodness_of_fit_all 1.260
_refine_ls_goodness_of_fit_obs 1.277
_refine_ls_hydrogen_treatment
;
riding and rotating model with U~iso~=1.2U~eq/iso~ of an adjacent atom
(1.5U~eq/iso~ for methyl hydrogens)
;
_refine_ls_matrix_type full
_refine_ls_number_parameters 43
_refine_ls_number_reflns 2033
_refine_ls_number_restraints 2
_refine_ls_restrained_S_all 1.311
_refine_ls_restrained_S_obs 1.277
_refine_ls_R_factor_all 0.0454
_refine_ls_R_factor_obs 0.0414
_refine_ls_shift/esd_max 0.001
_refine_ls_shift/esd_mean 0.000
_refine_ls_structure_factor_coef Fsqd
_refine_ls_weighting_details 'w=1/[\s^2^(Fo^2^)+(0.0150P)^2^+8.3754P] where P=(Fo^2^+2Fc^2^)/3'
_refine_ls_weighting_scheme calc
_refine_ls_wR_factor_all 0.0972
_refine_ls_wR_factor_obs 0.0922
_reflns_number_observed 1930
_reflns_number_total 2037
_reflns_observed_criterion >2sigma(I)
_cod_data_source_file ja030299w_3.cif
_cod_data_source_block juer-csx
_cod_depositor_comments
;
The following automatic conversions were performed:

'_refine_ls_weighting_scheme' value 'calc
w=1/[\s^2^(Fo^2^)+(0.0150P)^2^+8.3754P] where P=(Fo^2^+2Fc^2^)/3' was
changed to 'calc'. New tag '_refine_ls_weighting_details' was
created. The value of the new tag was set to
'w=1/[\s^2^(Fo^2^)+(0.0150P)^2^+8.3754P] where P=(Fo^2^+2Fc^2^)/3'.

Automatic conversion script
Id: cif_fix_values 3143 2015-03-26 13:38:13Z robertas 
;
_cod_original_cell_volume 887.00(2)
_cod_database_code 4114167

loop_
_symmetry_equiv_pos_as_xyz
'x, y, z'
'-x, -y, z'
'y, -x, -z'
'-y, x, -z'
'x+1/2, y+1/2, z+1/2'
'-x+1/2, -y+1/2, z+1/2'
'y+1/2, -x+1/2, -z+1/2'
'-y+1/2, x+1/2, -z+1/2'

loop_
_atom_site_aniso_label
_atom_site_aniso_U_11
_atom_site_aniso_U_22
_atom_site_aniso_U_33
_atom_site_aniso_U_23
_atom_site_aniso_U_13
_atom_site_aniso_U_12
I1 0.0196(2) 0.0196(2) 0.0190(3) 0.000 0.000 0.000
C1 0.018(3) 0.018(3) 0.024(5) 0.000 0.000 0.000
Br1 0.0190(2) 0.0256(2) 0.0231(2) 0.0002(2) 0.0023(2) 0.0002(2)
N1 0.017(2) 0.017(2) 0.019(4) 0.000 0.000 0.000
C11A 0.033(6) 0.032(6) 0.033(7) -0.011(5) 0.005(5) 0.000(5)
C12A 0.057(5) 0.038(4) 0.033(3) -0.012(3) 0.000(3) 0.000(4)
C11B 0.020(4) 0.026(5) 0.035(6) -0.002(4) -0.002(4) -0.001(4)
C12B 0.057(5) 0.038(4) 0.033(3) -0.012(3) 0.000(3) 0.000(4)

loop_
_atom_site_label
_atom_site_type_symbol
_atom_site_fract_x
_atom_site_fract_y
_atom_site_fract_z
_atom_site_U_iso_or_equiv
_atom_site_thermal_displace_type
_atom_site_occupancy
_atom_site_calc_flag
_atom_site_refinement_flags
_atom_site_disorder_group
I1 I 0.5000 1.0000 0.7500 0.01942(12) Uani 1 d S .
C1 C 0.0000 1.0000 1.0000 0.020(2) Uani 1 d S .
Br1 Br 0.19167(6) 1.00059(7) 0.91147(4) 0.02259(11) Uani 1 d . .
N1 N 0.0000 1.0000 0.5000 0.018(2) Uani 1 d SD .
C11A C -0.1060(3) 1.1120(14) 0.5623(9) 0.033(3) Uani 0.487(13) d PD 1
H11A H -0.1888(3) 1.0479(14) 0.5993(9) 0.039 Uiso 0.487(13) calc PR 1
H11B H -0.1624(3) 1.1870(14) 0.5149(9) 0.039 Uiso 0.487(13) calc PR 1
C12A C -0.0025(9) 1.2147(9) 0.6453(5) 0.043(2) Uani 0.487(13) d PD 1
H12A H -0.0675(11) 1.2327(21) 0.7076(8) 0.064 Uiso 0.487(13) calc PR 1
H12B H 0.0275(17) 1.3189(8) 0.6150(7) 0.064 Uiso 0.487(13) calc PR 1
H12C H 0.0954(12) 1.1548(8) 0.6637(8) 0.064 Uiso 0.487(13) calc PR 1
C11B C 0.1041(9) 1.1103(12) 0.5648(7) 0.027(2) Uani 0.513(13) d PRD 2
H11C H 0.1643(10) 1.1845(13) 0.5187(5) 0.033 Uiso 0.513(13) calc PR 2
H11D H 0.1837(10) 1.0450(10) 0.6036(8) 0.033 Uiso 0.513(13) calc PR 2
C12B C -0.0025(9) 1.2147(9) 0.6453(5) 0.043(2) Uani 0.513(13) d PD 2
H12D H -0.0104(189) 1.1566(52) 0.7112(277) 0.064 Uiso 0.513(13) calc PR 2
H12E H -0.1109(59) 1.2311(96) 0.6168(323) 0.064 Uiso 0.513(13) calc PR 2
H12F H 0.0491(35) 1.3196(44) 0.6567(431) 0.064 Uiso 0.513(13) calc PR 2

loop_
_atom_type_symbol
_atom_type_description
_atom_type_scat_dispersion_real
_atom_type_scat_dispersion_imag
_atom_type_scat_source
C C 0.0033 0.0016 'International Tables Vol C Tables 4.2.6.8 and 6.1.1.4'
H H 0.0000 0.0000 'International Tables Vol C Tables 4.2.6.8 and 6.1.1.4'
N N 0.0061 0.0033 'International Tables Vol C Tables 4.2.6.8 and 6.1.1.4'
Br Br -0.2901 2.4595 'International Tables Vol C Tables 4.2.6.8 and 6.1.1.4'
I I -0.4742 1.8119 'International Tables Vol C Tables 4.2.6.8 and 6.1.1.4'

loop_
_geom_angle_atom_site_label_1
_geom_angle_atom_site_label_2
_geom_angle_atom_site_label_3
_geom_angle
_geom_angle_site_symmetry_1
_geom_angle_site_symmetry_3
Br1 C1 Br1 109.97(2) . 4_667
Br1 C1 Br1 108.48(3) . 2_575
Br1 C1 Br1 109.97(2) 4_667 2_575
Br1 C1 Br1 109.971(15) . 3_467
Br1 C1 Br1 108.48(3) 4_667 3_467
Br1 C1 Br1 109.97(2) 2_575 3_467
C11A N1 C11A 115.6(9) 4_666 3_466
C11A N1 C11A 106.5(4) 4_666 2_575
C11A N1 C11A 106.5(4) 3_466 2_575
C11A N1 C11A 106.5(4) 4_666 .
C11A N1 C11A 106.5(4) 3_466 .
C11A N1 C11A 115.6(9) 2_575 .
C11B N1 C11B 107.9(3) . 4_666
C11B N1 C11B 112.7(8) . 2_575
C11B N1 C11B 107.9(9) 4_666 2_575
C11B N1 C11B 107.9(4) . 3_466
C11B N1 C11B 112.7(6) 4_666 3_466
C11B N1 C11B 107.9(3) 2_575 3_466
N1 C11A C12A 111.6(3) . .
N1 C11B C12B 111.6(3) . .

loop_
_geom_bond_atom_site_label_1
_geom_bond_atom_site_label_2
_geom_bond_distance
_geom_bond_site_symmetry_2
C1 Br1 1.9572(5) .
C1 Br1 1.9572(5) 4_667
C1 Br1 1.9572(5) 2_575
C1 Br1 1.9572(5) 3_467
N1 C11A 1.510(6) 4_666
N1 C11A 1.510(6) 3_466
N1 C11A 1.510(6) 2_575
N1 C11A 1.510(6) .
N1 C11B 1.510(6) .
N1 C11B 1.510(5) 4_666
N1 C11B 1.510(6) 2_575
N1 C11B 1.510(6) 3_466
C11A C12A 1.6151(10) .
C11B C12B 1.62 .
